data_4117629
loop_
_publ_author_name
'Ana E. Platero-Prats'
'V\'ictor A. de la Pe\~na-O'Shea'
'Davide M. Proserpio'
'Natalia Snejko'
'Enrique Guti\'errez-Puebla'
'\'Angeles Monge'

_publ_contact_author
;
        Enrique Guti\'errez Puebla
        Department of New Architectures in Materials Chemistry
        Institute of Materials Science of Madrid-CSIC. Spain
;
_publ_contact_author_email egutierrez@icmm.csic.es
_publ_contact_author_fax +34-913720623
_publ_contact_author_phone +34-913349024
_publ_section_title
;
 Insight into the SBU Condensation in Mg Coordination and Supramolecular
 Frameworks: A Combined Experimental and Theoretical Study
;
_journal_name_full 'Journal of the American Chemical Society'
_journal_page_first 4762
_journal_page_last 4771
_journal_paper_doi 10.1021/ja210564a
_journal_volume 134
_journal_year 2012
_chemical_formula_sum 'C29 H20 F6 Mg N2 O6'
_chemical_formula_weight 630.78
_chemical_name_systematic
; 
 ? 
;
_space_group_IT_number 52
_symmetry_cell_setting orthorhombic
_symmetry_space_group_name_Hall '-P 2a 2bc'
_symmetry_space_group_name_H-M 'P n n a'
_atom_sites_solution_hydrogens geom
_atom_sites_solution_primary direct
_atom_sites_solution_secondary difmap
_audit_creation_method SHELXL-97
_cell_angle_alpha 90.00
_cell_angle_beta 90.00
_cell_angle_gamma 90.00
_cell_formula_units_Z 4
_cell_length_a 9.3105(3)
_cell_length_b 26.8940(8)
_cell_length_c 11.2146(3)
_cell_measurement_reflns_used 9972
_cell_measurement_temperature 296(2)
_cell_measurement_theta_max 64.56
_cell_measurement_theta_min 3.29
_cell_volume 2808.10(14)
_computing_cell_refinement 'Bruker SMART'
_computing_data_collection 'Bruker SMART'
_computing_data_reduction 'Bruker SAINT'
_computing_molecular_graphics 'Bruker SHELXTL'
_computing_publication_material 'Bruker SHELXTL'
_computing_structure_refinement 'SHELXL-97 (Sheldrick, 1997)'
_computing_structure_solution 'SHELXS-97 (Sheldrick, 1990)'
_diffrn_ambient_temperature 296(2)
_diffrn_measured_fraction_theta_full 0.981
_diffrn_measured_fraction_theta_max 0.982
_diffrn_measurement_device_type 'CCD area detector'
_diffrn_measurement_method 'phi and omega scans'
_diffrn_radiation_monochromator graphite
_diffrn_radiation_source 'fine-focus sealed tube'
_diffrn_radiation_type CuK\a
_diffrn_radiation_wavelength 1.54178
_diffrn_reflns_av_R_equivalents 0.0788
_diffrn_reflns_av_sigmaI/netI 0.0263
_diffrn_reflns_limit_h_max 10
_diffrn_reflns_limit_h_min -6
_diffrn_reflns_limit_k_max 30
_diffrn_reflns_limit_k_min -31
_diffrn_reflns_limit_l_max 12
_diffrn_reflns_limit_l_min -12
_diffrn_reflns_number 22831
_diffrn_reflns_theta_full 64.92
_diffrn_reflns_theta_max 64.92
_diffrn_reflns_theta_min 3.29
_exptl_absorpt_coefficient_mu 1.337
_exptl_absorpt_correction_T_max 0.9361
_exptl_absorpt_correction_T_min 0.7758
_exptl_absorpt_correction_type multi-scan
_exptl_absorpt_process_details SADABS
_exptl_crystal_colour colourless
_exptl_crystal_density_diffrn 1.492
_exptl_crystal_description prismatic
_exptl_crystal_F_000 1288
_exptl_crystal_size_max 0.20
_exptl_crystal_size_mid 0.15
_exptl_crystal_size_min 0.05
_refine_diff_density_max 0.385
_refine_diff_density_min -0.610
_refine_diff_density_rms 0.132
_refine_ls_extinction_coef 0.0210(12)
_refine_ls_extinction_expression Fc^*^=kFc[1+0.001xFc^2^\l^3^/sin(2\q)]^-1/4^
_refine_ls_extinction_method SHELXL
_refine_ls_goodness_of_fit_ref 1.160
_refine_ls_hydrogen_treatment mixed
_refine_ls_matrix_type full
_refine_ls_number_parameters 209
_refine_ls_number_reflns 2348
_refine_ls_number_restraints 2
_refine_ls_restrained_S_all 1.161
_refine_ls_R_factor_all 0.0654
_refine_ls_R_factor_gt 0.0634
_refine_ls_shift/su_max 0.000
_refine_ls_shift/su_mean 0.000
_refine_ls_structure_factor_coef Fsqd
_refine_ls_weighting_details 'calc w=1/[\s^2^(Fo^2^)+(0.0863P)^2^+0.8666P] where P=(Fo^2^+2Fc^2^)/3'
_refine_ls_weighting_scheme calc
_refine_ls_wR_factor_gt 0.1430
_refine_ls_wR_factor_ref 0.1452
_reflns_number_gt 2176
_reflns_number_total 2348
_reflns_threshold_expression >2sigma(I)
_cod_data_source_file ja210564a_si_001_4.cif
_cod_data_source_block AEPF16
_cod_database_code 4117629

loop_
_symmetry_equiv_pos_as_xyz
'x, y, z'
'-x+1/2, -y, z'
'-x+1/2, y+1/2, -z+1/2'
'x, -y+1/2, -z+1/2'
'-x, -y, -z'
'x-1/2, y, -z'
'x-1/2, -y-1/2, z-1/2'
'-x, y-1/2, z-1/2'

loop_
_atom_site_label
_atom_site_type_symbol
_atom_site_fract_x
_atom_site_fract_y
_atom_site_fract_z
_atom_site_U_iso_or_equiv
_atom_site_adp_type
_atom_site_occupancy
_atom_site_symmetry_multiplicity
_atom_site_calc_flag
_atom_site_refinement_flags
C1 C 0.26101(19) 0.57940(6) 1.05932(17) 0.0361(5) Uani 1 1 d .
C2 C 0.1872(2) 0.62624(6) 1.10240(16) 0.0376(5) Uani 1 1 d .
C3 C 0.2312(2) 0.65004(8) 1.20620(18) 0.0467(5) Uani 1 1 d .
H3 H 0.3113 0.6384 1.2471 0.056 Uiso 1 1 calc R
C4 C 0.1574(2) 0.69083(7) 1.24934(19) 0.0486(5) Uani 1 1 d .
H4 H 0.1886 0.7063 1.3189 0.058 Uiso 1 1 calc R
C5 C 0.0376(2) 0.70903(6) 1.1903(2) 0.0448(5) Uani 1 1 d .
C6 C -0.0043(2) 0.68582(8) 1.0858(2) 0.0542(6) Uani 1 1 d .
H6 H -0.0835 0.6977 1.0441 0.065 Uiso 1 1 calc R
C7 C 0.0701(2) 0.64516(7) 1.04262(19) 0.0482(5) Uani 1 1 d .
H7 H 0.0405 0.6303 0.9719 0.058 Uiso 1 1 calc R
C8 C -0.0531(3) 0.7500 1.2500 0.0586(9) Uani 1 2 d S
C9 C -0.1488(4) 0.72275(13) 1.3431(5) 0.1106(17) Uani 1 1 d .
C10 C 0.1148(3) 0.58743(9) 0.7021(2) 0.0579(6) Uani 1 1 d .
H10 H 0.0968 0.6026 0.7751 0.070 Uiso 1 1 calc R
C14 C 0.2125(2) 0.52329(8) 0.59447(17) 0.0497(6) Uani 1 1 d .
C11 C 0.0655(3) 0.61087(11) 0.5989(3) 0.0751(8) Uani 1 1 d .
H11 H 0.0148 0.6406 0.6035 0.090 Uiso 1 1 calc R
C12 C 0.0931(4) 0.58938(12) 0.4915(2) 0.0822(9) Uani 1 1 d .
H12 H 0.0606 0.6044 0.4218 0.099 Uiso 1 1 calc R
C13 C 0.1699(3) 0.54496(10) 0.4854(2) 0.0705(8) Uani 1 1 d .
C15 C 0.2116(5) 0.52089(12) 0.3767(2) 0.1039(14) Uani 1 1 d .
H15 H 0.1843 0.5348 0.3042 0.125 Uiso 1 1 calc R
F1 F -0.2091(3) 0.68266(9) 1.2912(3) 0.1809(17) Uani 1 1 d .
F2 F -0.0737(4) 0.70811(7) 1.4363(3) 0.1333(12) Uani 1 1 d .
F3 F -0.2574(2) 0.75039(10) 1.3821(3) 0.1596(14) Uani 1 1 d .
H1A H 0.004(4) 0.4579(11) 0.928(2) 0.103(11) Uiso 1 1 d D
H1B H -0.028(3) 0.5102(8) 0.871(2) 0.071(8) Uiso 1 1 d D
Mg1 Mg 0.2500 0.5000 0.86196(7) 0.0326(3) Uani 1 2 d S
N1 N 0.18562(17) 0.54482(6) 0.70186(14) 0.0441(5) Uani 1 1 d .
O1 O 0.03175(14) 0.48075(5) 0.86564(11) 0.0414(4) Uani 1 1 d D
O2 O 0.20627(14) 0.55874(5) 0.96956(12) 0.0446(4) Uani 1 1 d .
O3 O 0.36702(15) 0.56443(5) 1.11571(14) 0.0536(4) Uani 1 1 d .

loop_
_atom_site_aniso_label
_atom_site_aniso_U_11
_atom_site_aniso_U_22
_atom_site_aniso_U_33
_atom_site_aniso_U_23
_atom_site_aniso_U_13
_atom_site_aniso_U_12
C1 0.0345(10) 0.0324(9) 0.0415(10) -0.0020(8) 0.0050(8) -0.0006(7)
C2 0.0383(10) 0.0311(9) 0.0434(10) -0.0027(7) 0.0015(7) -0.0013(7)
C3 0.0463(11) 0.0438(11) 0.0501(11) -0.0096(9) -0.0086(8) 0.0093(8)
C4 0.0540(12) 0.0408(10) 0.0511(11) -0.0150(9) -0.0072(10) 0.0034(9)
C5 0.0419(11) 0.0271(9) 0.0654(13) -0.0094(8) -0.0001(9) -0.0005(7)
C6 0.0508(12) 0.0392(11) 0.0727(14) -0.0113(10) -0.0196(10) 0.0091(9)
C7 0.0529(12) 0.0368(10) 0.0550(12) -0.0124(8) -0.0138(9) 0.0042(8)
C8 0.0417(15) 0.0348(14) 0.099(3) -0.0250(16) 0.000 0.000
C9 0.080(2) 0.0552(17) 0.197(5) -0.061(2) 0.072(3) -0.0362(16)
C10 0.0596(14) 0.0596(13) 0.0546(13) 0.0197(10) 0.0087(10) 0.0060(10)
C14 0.0580(13) 0.0573(12) 0.0340(10) 0.0065(9) -0.0017(8) -0.0202(10)
C11 0.0756(18) 0.0766(18) 0.0732(17) 0.0368(14) 0.0013(13) 0.0034(14)
C12 0.101(2) 0.0867(19) 0.0586(16) 0.0371(15) -0.0175(15) -0.0142(17)
C13 0.0967(19) 0.0725(16) 0.0422(13) 0.0173(11) -0.0114(12) -0.0262(14)
C15 0.187(4) 0.091(2) 0.0339(13) 0.0095(12) -0.0126(17) -0.038(3)
F1 0.153(2) 0.1119(16) 0.278(4) -0.124(2) 0.132(2) -0.0980(16)
F2 0.195(3) 0.0570(11) 0.148(2) -0.0028(12) 0.104(2) -0.0171(14)
F3 0.0716(11) 0.1328(18) 0.274(3) -0.125(2) 0.0812(16) -0.0417(12)
Mg1 0.0358(5) 0.0313(5) 0.0306(5) 0.000 0.000 0.0019(3)
N1 0.0450(9) 0.0498(10) 0.0376(9) 0.0094(7) 0.0025(7) -0.0054(7)
O1 0.0375(7) 0.0425(8) 0.0440(8) 0.0039(6) 0.0004(5) -0.0008(6)
O2 0.0481(8) 0.0384(7) 0.0473(8) -0.0108(6) -0.0029(6) 0.0056(6)
O3 0.0455(9) 0.0522(9) 0.0632(9) -0.0138(7) -0.0102(7) 0.0151(7)

loop_
_atom_type_symbol
_atom_type_description
_atom_type_scat_dispersion_real
_atom_type_scat_dispersion_imag
_atom_type_scat_source
C C 0.0181 0.0091 'International Tables Vol C Tables 4.2.6.8 and 6.1.1.4'
H H 0.0000 0.0000 'International Tables Vol C Tables 4.2.6.8 and 6.1.1.4'
N N 0.0311 0.0180 'International Tables Vol C Tables 4.2.6.8 and 6.1.1.4'
O O 0.0492 0.0322 'International Tables Vol C Tables 4.2.6.8 and 6.1.1.4'
F F 0.0727 0.0534 'International Tables Vol C Tables 4.2.6.8 and 6.1.1.4'
Mg Mg 0.1719 0.1771 'International Tables Vol C Tables 4.2.6.8 and 6.1.1.4'

loop_
_geom_angle_atom_site_label_1
_geom_angle_atom_site_label_2
_geom_angle_atom_site_label_3
_geom_angle
_geom_angle_site_symmetry_1
_geom_angle_site_symmetry_3
O3 C1 O2 125.98(16) . .
O3 C1 C2 117.97(16) . .
O2 C1 C2 116.04(16) . .
C7 C2 C3 118.09(17) . .
C7 C2 C1 120.76(17) . .
C3 C2 C1 121.09(17) . .
C4 C3 C2 120.81(19) . .
C4 C3 H3 119.6 . .
C2 C3 H3 119.6 . .
C3 C4 C5 120.87(19) . .
C3 C4 H4 119.6 . .
C5 C4 H4 119.6 . .
C6 C5 C4 118.15(17) . .
C6 C5 C8 122.39(18) . .
C4 C5 C8 119.09(18) . .
C7 C6 C5 120.83(19) . .
C7 C6 H6 119.6 . .
C5 C6 H6 119.6 . .
C2 C7 C6 121.21(18) . .
C2 C7 H7 119.4 . .
C6 C7 H7 119.4 . .
C5 C8 C5 113.5(2) . 4_567
C5 C8 C9 105.57(14) . .
C5 C8 C9 111.04(17) 4_567 .
C5 C8 C9 111.04(17) . 4_567
C5 C8 C9 105.57(14) 4_567 4_567
C9 C8 C9 110.2(5) . 4_567
F2 C9 F3 108.1(4) . .
F2 C9 F1 109.0(4) . .
F3 C9 F1 105.8(3) . .
F2 C9 C8 111.7(3) . .
F3 C9 C8 113.1(4) . .
F1 C9 C8 109.0(3) . .
N1 C10 C11 123.6(2) . .
N1 C10 H10 118.2 . .
C11 C10 H10 118.2 . .
N1 C14 C13 122.7(2) . .
N1 C14 C14 117.49(12) . 2_565
C13 C14 C14 119.84(16) . 2_565
C12 C11 C10 118.7(3) . .
C12 C11 H11 120.6 . .
C10 C11 H11 120.6 . .
C11 C12 C13 120.2(2) . .
C11 C12 H12 119.9 . .
C13 C12 H12 119.9 . .
C12 C13 C14 117.1(2) . .
C12 C13 C15 124.5(2) . .
C14 C13 C15 118.3(3) . .
C15 C15 C13 121.73(19) 2_565 .
C15 C15 H15 119.1 2_565 .
C13 C15 H15 119.1 . .
O2 Mg1 O2 107.02(8) 2_565 .
O2 Mg1 O1 89.46(5) 2_565 .
O2 Mg1 O1 89.20(6) . .
O2 Mg1 O1 89.20(6) 2_565 2_565
O2 Mg1 O1 89.46(5) . 2_565
O1 Mg1 O1 177.75(8) . 2_565
O2 Mg1 N1 90.23(6) 2_565 2_565
O2 Mg1 N1 161.36(6) . 2_565
O1 Mg1 N1 98.16(6) . 2_565
O1 Mg1 N1 83.66(6) 2_565 2_565
O2 Mg1 N1 161.36(6) 2_565 .
O2 Mg1 N1 90.23(6) . .
O1 Mg1 N1 83.66(6) . .
O1 Mg1 N1 98.16(6) 2_565 .
N1 Mg1 N1 73.72(9) 2_565 .
C10 N1 C14 117.55(18) . .
C10 N1 Mg1 126.68(14) . .
C14 N1 Mg1 115.53(14) . .
Mg1 O1 H1A 115(2) . .
Mg1 O1 H1B 110.9(17) . .
H1A O1 H1B 109(3) . .
C1 O2 Mg1 137.61(12) . .

loop_
_geom_bond_atom_site_label_1
_geom_bond_atom_site_label_2
_geom_bond_distance
_geom_bond_site_symmetry_2
C1 O3 1.239(2) .
C1 O2 1.258(2) .
C1 C2 1.514(2) .
C2 C7 1.377(3) .
C2 C3 1.390(3) .
C3 C4 1.382(3) .
C3 H3 0.9300 .
C4 C5 1.387(3) .
C4 H4 0.9300 .
C5 C6 1.384(3) .
C5 C8 1.541(2) .
C6 C7 1.382(3) .
C6 H6 0.9300 .
C7 H7 0.9300 .
C8 C5 1.541(2) 4_567
C8 C9 1.556(4) .
C8 C9 1.556(4) 4_567
C9 F2 1.317(6) .
C9 F3 1.329(4) .
C9 F1 1.348(4) .
C10 N1 1.322(3) .
C10 C11 1.395(3) .
C10 H10 0.9300 .
C14 N1 1.359(3) .
C14 C13 1.411(3) .
C14 C14 1.434(5) 2_565
C11 C12 1.361(4) .
C11 H11 0.9300 .
C12 C13 1.394(5) .
C12 H12 0.9300 .
C13 C15 1.435(4) .
C15 C15 1.332(8) 2_565
C15 H15 0.9300 .
Mg1 O2 2.0292(13) 2_565
Mg1 O2 2.0292(13) .
Mg1 O1 2.0973(13) .
Mg1 O1 2.0973(13) 2_565
Mg1 N1 2.2440(17) 2_565
Mg1 N1 2.2440(17) .
O1 H1A 0.962(18) .
O1 H1B 0.971(17) .

loop_
_geom_hbond_atom_site_label_D
_geom_hbond_atom_site_label_H
_geom_hbond_atom_site_label_A
_geom_hbond_distance_DH
_geom_hbond_distance_HA
_geom_hbond_distance_DA
_geom_hbond_angle_DHA
_geom_hbond_site_symmetry_A
O1 H1B O3 0.971(17) 1.761(18) 2.7315(19) 178(3) 6_557
O1 H1A O3 0.962(18) 2.50(3) 3.198(2) 129(3) 2_565
O1 H1A O2 0.962(18) 2.32(3) 3.0749(19) 135(3) 5_567
